data_7013361
loop_
_publ_author_name
'Soumen Mukherjee'
'Thomas Weyherm\"uller'
'Karl Wieghardt'
'Phalguni Chaudhuri'

_publ_section_title
;
 The molecular and electronic structure of
 [FeIII2(t-buLISQ)4(\m-O)]---a dinuclear ferric complex containing
 four, O,N-coordinated o-iminobenzosemiquinonate(1&#x2212;)\p radical
 anions
;
_journal_issue 18
_journal_name_full 'Dalton Trans.'
_journal_page_first 3483
_journal_page_last 3485
_journal_paper_doi 10.1039/b306764p
_journal_year 2003
_chemical_formula_moiety '[C96 H132 Fe2 N4 O5], 2.75 CH2Cl2'
_chemical_formula_sum 'C98.75 H137.5 Cl5.5 Fe2 N4 O5'
_chemical_formula_weight 1767.30
_chemical_name_systematic
;
?
;
_space_group_IT_number 2
_symmetry_cell_setting triclinic
_symmetry_space_group_name_Hall '-P 1'
_symmetry_space_group_name_H-M 'P -1'
_atom_sites_solution_hydrogens geom
_atom_sites_solution_primary direct
_atom_sites_solution_secondary difmap
_audit_creation_method SHELXL-97
_cell_angle_alpha 84.48(1)
_cell_angle_beta 82.47(1)
_cell_angle_gamma 77.64(1)
_cell_formula_units_Z 2
_cell_length_a 11.9826(6)
_cell_length_b 15.9612(9)
_cell_length_c 27.5321(15)
_cell_measurement_temperature 100(2)
_cell_volume 5086.7(5)
_computing_cell_refinement 'DENZO, Nonius Collect Software'
_computing_data_collection 'DENZO, Nonius Collect Software'
_computing_data_reduction 'DENZO, Nonius Collect Software'
_computing_structure_refinement 'SHELXL-97 (Sheldrick, 1997)'
_computing_structure_solution 'SHELXS-97 (Sheldrick, 1990)'
_diffrn_ambient_temperature 100(2)
_diffrn_measured_fraction_theta_full 0.934
_diffrn_measured_fraction_theta_max 0.934
_diffrn_measurement_device_type 'Nonius Kappa-CCD'
_diffrn_measurement_method '395 images at 1.0 deg. in \w, 150 sec./frame'
_diffrn_radiation_monochromator graphite
_diffrn_radiation_source 'rotating anode'
_diffrn_radiation_type MoK\a
_diffrn_radiation_wavelength 0.71073
_diffrn_reflns_av_R_equivalents 0.0482
_diffrn_reflns_av_sigmaI/netI 0.0829
_diffrn_reflns_limit_h_max 15
_diffrn_reflns_limit_h_min -15
_diffrn_reflns_limit_k_max 20
_diffrn_reflns_limit_k_min -14
_diffrn_reflns_limit_l_max 35
_diffrn_reflns_limit_l_min -35
_diffrn_reflns_number 38197
_diffrn_reflns_theta_full 27.50
_diffrn_reflns_theta_max 27.50
_diffrn_reflns_theta_min 3.35
_exptl_absorpt_coefficient_mu 0.479
_exptl_absorpt_correction_T_max 0.9527
_exptl_absorpt_correction_T_min 0.9270
_exptl_absorpt_correction_type 'Gaussian, face-indexed'
_exptl_crystal_colour black
_exptl_crystal_density_diffrn 1.154
_exptl_crystal_density_method 'not measured'
_exptl_crystal_description 'opaque parallelepiped'
_exptl_crystal_F_000 1887
_exptl_crystal_size_max 0.16
_exptl_crystal_size_mid 0.13
_exptl_crystal_size_min 0.12
_refine_diff_density_max 1.083
_refine_diff_density_min -1.032
_refine_diff_density_rms 0.078
_refine_ls_extinction_method none
_refine_ls_goodness_of_fit_ref 1.043
_refine_ls_hydrogen_treatment mixed
_refine_ls_matrix_type full
_refine_ls_number_parameters 1065
_refine_ls_number_reflns 21829
_refine_ls_number_restraints 38
_refine_ls_restrained_S_all 1.064
_refine_ls_R_factor_all 0.1066
_refine_ls_R_factor_gt 0.0682
_refine_ls_shift/su_max 0.001
_refine_ls_shift/su_mean 0.000
_refine_ls_structure_factor_coef Fsqd
_refine_ls_weighting_details 'w=1/[\s^2^(Fo^2^)+(0.0645P)^2^+8.7536P] where P=(Fo^2^+2Fc^2^)/3'
_refine_ls_weighting_scheme calc
_refine_ls_wR_factor_gt 0.1562
_refine_ls_wR_factor_ref 0.1799
_reflns_number_gt 15345
_reflns_number_total 21829
_reflns_threshold_expression >2sigma(I)
_cod_data_source_file b306764p.txt
_cod_data_source_block 1
_cod_depositor_comments
;
The following automatic conversions were performed:
'_symmetry_cell_setting' value 'Triclinic' changed to 'triclinic'
according to '/home/saulius/struct/CIF-dictionaries/cif_core.dic'
dictionary named 'cif_core.dic' version 2.4.1 from 2010-06-29.

Automatic conversion script
Id: cif_fix_enum 1527 2010-12-29 10:47:43Z saulius 

The following automatic conversions were performed:

'_refine_ls_weighting_scheme' value 'calc
w=1/[\s^2^(Fo^2^)+(0.0645P)^2^+8.7536P] where P=(Fo^2^+2Fc^2^)/3' was
changed to 'calc'. New tag '_refine_ls_weighting_details' was
created. The value of the new tag was set to
'w=1/[\s^2^(Fo^2^)+(0.0645P)^2^+8.7536P] where P=(Fo^2^+2Fc^2^)/3'.

Automatic conversion script
Id: cif_fix_values 3143 2015-03-26 13:38:13Z robertas 
;
_cod_original_sg_symbol_H-M P-1
_cod_original_formula_sum 'C98.75 H137.50 Cl5.50 Fe2 N4 O5'
_cod_database_code 7013361

loop_
_symmetry_equiv_pos_as_xyz
'x, y, z'
'-x, -y, -z'

loop_
_atom_site_label
_atom_site_type_symbol
_atom_site_fract_x
_atom_site_fract_y
_atom_site_fract_z
_atom_site_U_iso_or_equiv
_atom_site_adp_type
_atom_site_occupancy
_atom_site_calc_flag
_atom_site_refinement_flags
_atom_site_disorder_assembly
_atom_site_disorder_group
Fe1 Fe 0.29745(4) 0.25405(3) 0.250723(15) 0.01552(11) Uani 1 d . . .
O1 O 0.24913(19) 0.15002(14) 0.28311(8) 0.0204(5) Uani 1 d . . .
C1 C 0.2000(3) 0.1551(2) 0.32786(11) 0.0193(6) Uani 1 d . . .
C2 C 0.1696(3) 0.0823(2) 0.35715(12) 0.0200(6) Uani 1 d . . .
C3 C 0.1128(3) 0.0975(2) 0.40316(12) 0.0239(7) Uani 1 d . . .
H3 H 0.0909 0.0502 0.4229 0.029 Uiso 1 calc R . .
C4 C 0.0843(3) 0.1795(2) 0.42332(12) 0.0262(7) Uani 1 d . . .
C5 C 0.1193(3) 0.2483(2) 0.39649(12) 0.0245(7) Uani 1 d . . .
H5 H 0.1053 0.3025 0.4102 0.029 Uiso 1 calc R . .
C6 C 0.1766(3) 0.2382(2) 0.34816(11) 0.0194(6) Uani 1 d . . .
N7 N 0.2173(2) 0.29796(16) 0.31691(9) 0.0179(5) Uani 1 d . . .
C8 C 0.2050(3) 0.3848(2) 0.32688(11) 0.0193(6) Uani 1 d . . .
C9 C 0.1038(3) 0.4358(2) 0.34728(12) 0.0222(7) Uani 1 d . . .
H9 H 0.0382 0.4113 0.3577 0.027 Uiso 1 calc R . .
C10 C 0.0982(3) 0.5224(2) 0.35254(12) 0.0237(7) Uani 1 d . . .
H10 H 0.0285 0.5560 0.3668 0.028 Uiso 1 calc R . .
C11 C 0.1917(3) 0.5612(2) 0.33746(12) 0.0215(7) Uani 1 d . . .
C12 C 0.2928(3) 0.5091(2) 0.31666(12) 0.0225(7) Uani 1 d . . .
H12 H 0.3584 0.5335 0.3061 0.027 Uiso 1 calc R . .
C13 C 0.2993(3) 0.4230(2) 0.31123(12) 0.0205(7) Uani 1 d . . .
H13 H 0.3686 0.3893 0.2967 0.025 Uiso 1 calc R . .
C14 C 0.2036(3) -0.0069(2) 0.33729(12) 0.0224(7) Uani 1 d . . .
C15 C 0.1641(3) -0.0747(2) 0.37533(13) 0.0301(8) Uani 1 d . . .
H15A H 0.1867 -0.1314 0.3620 0.045 Uiso 1 calc R . .
H15B H 0.0803 -0.0602 0.3828 0.045 Uiso 1 calc R . .
H15C H 0.2001 -0.0756 0.4054 0.045 Uiso 1 calc R . .
C16 C 0.1478(3) -0.0087(2) 0.29006(13) 0.0300(8) Uani 1 d . . .
H16A H 0.1707 -0.0664 0.2780 0.045 Uiso 1 calc R . .
H16B H 0.1733 0.0331 0.2649 0.045 Uiso 1 calc R . .
H16C H 0.0639 0.0060 0.2973 0.045 Uiso 1 calc R . .
C17 C 0.3351(3) -0.0316(2) 0.32683(14) 0.0306(8) Uani 1 d . . .
H17A H 0.3570 -0.0889 0.3142 0.046 Uiso 1 calc R . .
H17B H 0.3696 -0.0322 0.3573 0.046 Uiso 1 calc R . .
H17C H 0.3626 0.0104 0.3024 0.046 Uiso 1 calc R . .
C18 C 0.0164(4) 0.1872(3) 0.47468(13) 0.0345(9) Uani 1 d . . .
C19 C -0.0819(4) 0.1390(3) 0.47935(15) 0.0419(10) Uani 1 d . . .
H19A H -0.1346 0.1642 0.4550 0.063 Uiso 1 calc R . .
H19B H -0.1235 0.1434 0.5124 0.063 Uiso 1 calc R . .
H19C H -0.0507 0.0783 0.4736 0.063 Uiso 1 calc R . .
C20 C 0.0961(4) 0.1465(5) 0.51298(16) 0.079(2) Uani 1 d . . .
H20A H 0.1601 0.1764 0.5107 0.119 Uiso 1 calc R . .
H20B H 0.1261 0.0857 0.5071 0.119 Uiso 1 calc R . .
H20C H 0.0534 0.1509 0.5458 0.119 Uiso 1 calc R . .
C21 C -0.0421(5) 0.2817(3) 0.48332(19) 0.0653(16) Uani 1 d . . .
H21A H -0.0924 0.3045 0.4577 0.098 Uiso 1 calc R . .
H21B H 0.0168 0.3162 0.4822 0.098 Uiso 1 calc R . .
H21C H -0.0879 0.2843 0.5156 0.098 Uiso 1 calc R . .
C22 C 0.1873(3) 0.6561(2) 0.34292(13) 0.0261(7) Uani 1 d . . .
C23 C 0.2286(5) 0.6987(3) 0.29395(17) 0.0574(14) Uani 1 d . . .
H23A H 0.3059 0.6680 0.2823 0.086 Uiso 1 calc R . .
H23B H 0.2304 0.7586 0.2981 0.086 Uiso 1 calc R . .
H23C H 0.1759 0.6969 0.2698 0.086 Uiso 1 calc R . .
C24 C 0.2663(4) 0.6625(3) 0.38142(17) 0.0428(10) Uani 1 d . . .
H24A H 0.2395 0.6350 0.4129 0.064 Uiso 1 calc R . .
H24B H 0.2647 0.7231 0.3854 0.064 Uiso 1 calc R . .
H24C H 0.3451 0.6334 0.3706 0.064 Uiso 1 calc R . .
C25 C 0.0667(4) 0.7040(3) 0.3608(2) 0.0635(16) Uani 1 d . . .
H25A H 0.0399 0.6768 0.3923 0.095 Uiso 1 calc R . .
H25B H 0.0143 0.7021 0.3366 0.095 Uiso 1 calc R . .
H25C H 0.0685 0.7640 0.3649 0.095 Uiso 1 calc R . .
O31 O 0.22412(19) 0.36179(14) 0.21658(8) 0.0201(5) Uani 1 d . . .
C31 C 0.2020(3) 0.3575(2) 0.17199(11) 0.0192(6) Uani 1 d . . .
C32 C 0.1496(3) 0.4308(2) 0.14276(11) 0.0187(6) Uani 1 d . . .
C33 C 0.1289(3) 0.4156(2) 0.09646(12) 0.0219(7) Uani 1 d . . .
H33 H 0.0911 0.4629 0.0769 0.026 Uiso 1 calc R . .
C34 C 0.1604(3) 0.3342(2) 0.07609(12) 0.0249(7) Uani 1 d . . .
C35 C 0.2138(3) 0.2648(2) 0.10326(12) 0.0255(7) Uani 1 d . . .
H35 H 0.2378 0.2106 0.0895 0.031 Uiso 1 calc R . .
C36 C 0.2336(3) 0.2736(2) 0.15236(12) 0.0204(7) Uani 1 d . . .
N37 N 0.2827(2) 0.21225(17) 0.18415(9) 0.0183(5) Uani 1 d . . .
C38 C 0.3157(3) 0.1242(2) 0.17463(11) 0.0193(6) Uani 1 d . . .
C39 C 0.2441(3) 0.0794(2) 0.15667(12) 0.0239(7) Uani 1 d . . .
H39 H 0.1715 0.1088 0.1474 0.029 Uiso 1 calc R . .
C40 C 0.2794(3) -0.0088(2) 0.15232(13) 0.0251(7) Uani 1 d . . .
H40 H 0.2298 -0.0388 0.1401 0.030 Uiso 1 calc R . .
C41 C 0.3851(3) -0.0544(2) 0.16534(12) 0.0229(7) Uani 1 d . . .
C42 C 0.4553(3) -0.0076(2) 0.18323(13) 0.0256(7) Uani 1 d . . .
H42 H 0.5285 -0.0367 0.1921 0.031 Uiso 1 calc R . .
C43 C 0.4214(3) 0.0793(2) 0.18837(12) 0.0224(7) Uani 1 d . . .
H43 H 0.4704 0.1090 0.2014 0.027 Uiso 1 calc R . .
C44 C 0.1219(3) 0.5202(2) 0.16238(12) 0.0229(7) Uani 1 d . . .
C45 C 0.0647(3) 0.5881(2) 0.12502(13) 0.0266(7) Uani 1 d . . .
H45A H 0.0478 0.6447 0.1385 0.040 Uiso 1 calc R . .
H45B H -0.0070 0.5737 0.1182 0.040 Uiso 1 calc R . .
H45C H 0.1168 0.5894 0.0945 0.040 Uiso 1 calc R . .
C46 C 0.2339(3) 0.5444(2) 0.17170(13) 0.0282(8) Uani 1 d . . .
H46A H 0.2167 0.6018 0.1842 0.042 Uiso 1 calc R . .
H46B H 0.2852 0.5446 0.1409 0.042 Uiso 1 calc R . .
H46C H 0.2714 0.5024 0.1959 0.042 Uiso 1 calc R . .
C47 C 0.0394(3) 0.5224(2) 0.21055(12) 0.0286(8) Uani 1 d . . .
H47A H 0.0227 0.5802 0.2223 0.043 Uiso 1 calc R . .
H47B H 0.0754 0.4810 0.2354 0.043 Uiso 1 calc R . .
H47C H -0.0324 0.5073 0.2044 0.043 Uiso 1 calc R . .
C48 C 0.1304(4) 0.3277(2) 0.02428(13) 0.0324(8) Uani 1 d . . .
C49 C 0.1747(4) 0.3951(4) -0.01184(14) 0.0504(12) Uani 1 d . . .
H49A H 0.1422 0.4525 -0.0004 0.076 Uiso 1 calc R . .
H49B H 0.1515 0.3916 -0.0443 0.076 Uiso 1 calc R . .
H49C H 0.2587 0.3845 -0.0140 0.076 Uiso 1 calc R . .
C50 C -0.0006(4) 0.3469(4) 0.02591(16) 0.0614(16) Uani 1 d . . .
H50A H -0.0322 0.4034 0.0387 0.092 Uiso 1 calc R . .
H50B H -0.0317 0.3028 0.0474 0.092 Uiso 1 calc R . .
H50C H -0.0217 0.3468 -0.0073 0.092 Uiso 1 calc R . .
C51 C 0.1836(7) 0.2405(4) 0.0046(2) 0.103(3) Uani 1 d . . .
H51A H 0.1572 0.1953 0.0269 0.155 Uiso 1 calc R . .
H51B H 0.2676 0.2315 0.0023 0.155 Uiso 1 calc R . .
H51C H 0.1604 0.2387 -0.0280 0.155 Uiso 1 calc R . .
C52 C 0.4260(3) -0.1511(2) 0.16063(13) 0.0292(8) Uani 1 d . . .
C53 C 0.5238(4) -0.1646(3) 0.11808(14) 0.0434(11) Uani 1 d . . .
H53A H 0.5514 -0.2263 0.1144 0.065 Uiso 1 calc R . .
H53B H 0.5871 -0.1394 0.1252 0.065 Uiso 1 calc R . .
H53C H 0.4950 -0.1366 0.0876 0.065 Uiso 1 calc R . .
C54 C 0.3288(4) -0.1937(3) 0.1511(2) 0.0526(13) Uani 1 d . . .
H54A H 0.3584 -0.2555 0.1484 0.079 Uiso 1 calc R . .
H54B H 0.2986 -0.1680 0.1205 0.079 Uiso 1 calc R . .
H54C H 0.2671 -0.1850 0.1784 0.079 Uiso 1 calc R . .
C55 C 0.4709(3) -0.1948(2) 0.20861(13) 0.0306(8) Uani 1 d . . .
H55A H 0.4968 -0.2567 0.2053 0.046 Uiso 1 calc R . .
H55B H 0.4090 -0.1849 0.2358 0.046 Uiso 1 calc R . .
H55C H 0.5354 -0.1705 0.2153 0.046 Uiso 1 calc R . .
Fe2 Fe 0.59374(4) 0.25059(3) 0.253102(16) 0.01611(11) Uani 1 d . . .
O101 O 0.6741(2) 0.14850(14) 0.28933(8) 0.0212(5) Uani 1 d . . .
C101 C 0.7219(3) 0.0828(2) 0.26417(12) 0.0194(6) Uani 1 d . . .
C102 C 0.7687(3) 0.0007(2) 0.28661(12) 0.0217(7) Uani 1 d . . .
C103 C 0.8201(3) -0.0623(2) 0.25558(13) 0.0250(7) Uani 1 d . . .
H103 H 0.8540 -0.1169 0.2699 0.030 Uiso 1 calc R . .
C104 C 0.8262(3) -0.0518(2) 0.20334(13) 0.0258(7) Uani 1 d . . .
C105 C 0.7779(3) 0.0259(2) 0.18169(13) 0.0244(7) Uani 1 d . . .
H105 H 0.7784 0.0332 0.1470 0.029 Uiso 1 calc R . .
C106 C 0.7267(3) 0.0958(2) 0.21114(12) 0.0208(7) Uani 1 d . . .
N107 N 0.6736(2) 0.17572(17) 0.19628(9) 0.0188(5) Uani 1 d . . .
C108 C 0.6714(3) 0.2064(2) 0.14645(12) 0.0201(7) Uani 1 d . . .
C109 C 0.7662(3) 0.1922(2) 0.11094(12) 0.0248(7) Uani 1 d . . .
H109 H 0.8372 0.1581 0.1194 0.030 Uiso 1 calc R . .
C110 C 0.7571(3) 0.2279(2) 0.06309(12) 0.0273(8) Uani 1 d . . .
H110 H 0.8221 0.2166 0.0391 0.033 Uiso 1 calc R . .
C111 C 0.6557(3) 0.2795(2) 0.04938(12) 0.0253(7) Uani 1 d . . .
C112 C 0.5626(3) 0.2949(2) 0.08571(12) 0.0263(7) Uani 1 d . . .
H112 H 0.4925 0.3308 0.0775 0.032 Uiso 1 calc R . .
C113 C 0.5694(3) 0.2592(2) 0.13345(12) 0.0236(7) Uani 1 d . . .
H113 H 0.5044 0.2707 0.1574 0.028 Uiso 1 calc R . .
C114 C 0.7542(3) -0.0151(2) 0.34291(12) 0.0236(7) Uani 1 d . . .
C115 C 0.8064(3) 0.0477(2) 0.36755(13) 0.0290(8) Uani 1 d . . .
H11A H 0.7706 0.1069 0.3576 0.043 Uiso 1 calc R . .
H11B H 0.8894 0.0381 0.3574 0.043 Uiso 1 calc R . .
H11C H 0.7925 0.0379 0.4033 0.043 Uiso 1 calc R . .
C116 C 0.6250(3) -0.0031(2) 0.36047(13) 0.0298(8) Uani 1 d . . .
H11D H 0.5862 0.0553 0.3504 0.045 Uiso 1 calc R . .
H11E H 0.6139 -0.0121 0.3963 0.045 Uiso 1 calc R . .
H11F H 0.5926 -0.0449 0.3459 0.045 Uiso 1 calc R . .
C117 C 0.8119(3) -0.1071(2) 0.35921(14) 0.0322(8) Uani 1 d . . .
H11G H 0.8945 -0.1163 0.3484 0.048 Uiso 1 calc R . .
H11H H 0.7783 -0.1482 0.3446 0.048 Uiso 1 calc R . .
H11I H 0.7995 -0.1155 0.3951 0.048 Uiso 1 calc R . .
C118 C 0.8873(3) -0.1294(2) 0.17415(15) 0.0334(9) Uani 1 d . . .
C119 C 0.8824(5) -0.1093(3) 0.11841(17) 0.0625(15) Uani 1 d . . .
H11J H 0.8019 -0.0935 0.1117 0.094 Uiso 1 calc R . .
H11K H 0.9212 -0.1602 0.1010 0.094 Uiso 1 calc R . .
H11L H 0.9209 -0.0614 0.1071 0.094 Uiso 1 calc R . .
C120 C 1.0118(3) -0.1538(3) 0.1844(2) 0.0502(12) Uani 1 d . . .
H12A H 1.0493 -0.1050 0.1744 0.075 Uiso 1 calc R . .
H12B H 1.0515 -0.2031 0.1658 0.075 Uiso 1 calc R . .
H12C H 1.0152 -0.1692 0.2196 0.075 Uiso 1 calc R . .
C121 C 0.8282(4) -0.2057(3) 0.18962(18) 0.0451(11) Uani 1 d . . .
H12D H 0.7477 -0.1897 0.1829 0.068 Uiso 1 calc R . .
H12E H 0.8313 -0.2211 0.2248 0.068 Uiso 1 calc R . .
H12F H 0.8677 -0.2550 0.1710 0.068 Uiso 1 calc R . .
C122 C 0.6474(3) 0.3226(2) -0.00303(12) 0.0299(8) Uani 1 d . . .
C123 C 0.5310(4) 0.3201(4) -0.01991(15) 0.0519(13) Uani 1 d . . .
H12G H 0.5238 0.2601 -0.0203 0.078 Uiso 1 calc R . .
H12H H 0.5263 0.3483 -0.0530 0.078 Uiso 1 calc R . .
H12I H 0.4687 0.3501 0.0028 0.078 Uiso 1 calc R . .
C124 C 0.7430(4) 0.2774(3) -0.03991(14) 0.0443(11) Uani 1 d . . .
H12J H 0.7363 0.2175 -0.0407 0.066 Uiso 1 calc R . .
H12K H 0.8180 0.2792 -0.0300 0.066 Uiso 1 calc R . .
H12L H 0.7358 0.3067 -0.0726 0.066 Uiso 1 calc R . .
C125 C 0.6593(4) 0.4162(3) -0.00240(15) 0.0450(11) Uani 1 d . . .
H12M H 0.5985 0.4459 0.0211 0.068 Uiso 1 calc R . .
H12N H 0.6523 0.4450 -0.0353 0.068 Uiso 1 calc R . .
H12O H 0.7346 0.4176 0.0074 0.068 Uiso 1 calc R . .
O131 O 0.6341(2) 0.35407(14) 0.21733(8) 0.0203(5) Uani 1 d . . .
C131 C 0.6412(3) 0.4160(2) 0.24298(11) 0.0183(6) Uani 1 d . . .
C132 C 0.6661(3) 0.4959(2) 0.22135(12) 0.0195(6) Uani 1 d . . .
C133 C 0.6749(3) 0.5555(2) 0.25282(12) 0.0211(7) Uani 1 d . . .
H133 H 0.6947 0.6079 0.2389 0.025 Uiso 1 calc R . .
C134 C 0.6559(3) 0.5434(2) 0.30528(12) 0.0204(7) Uani 1 d . . .
C135 C 0.6273(3) 0.4685(2) 0.32611(12) 0.0208(7) Uani 1 d . . .
H135 H 0.6105 0.4608 0.3607 0.025 Uiso 1 calc R . .
C136 C 0.6228(3) 0.4021(2) 0.29611(11) 0.0178(6) Uani 1 d . . .
N137 N 0.6000(2) 0.32392(17) 0.31032(9) 0.0190(5) Uani 1 d . . .
C138 C 0.5850(3) 0.2932(2) 0.36019(11) 0.0181(6) Uani 1 d . . .
C139 C 0.4996(3) 0.2451(2) 0.37445(12) 0.0208(7) Uani 1 d . . .
H139 H 0.4522 0.2362 0.3511 0.025 Uiso 1 calc R . .
C140 C 0.4837(3) 0.2104(2) 0.42242(12) 0.0227(7) Uani 1 d . . .
H140 H 0.4250 0.1783 0.4314 0.027 Uiso 1 calc R . .
C141 C 0.5520(3) 0.2216(2) 0.45789(11) 0.0192(6) Uani 1 d . . .
C142 C 0.6378(3) 0.2677(2) 0.44280(12) 0.0232(7) Uani 1 d . . .
H142 H 0.6860 0.2759 0.4660 0.028 Uiso 1 calc R . .
C143 C 0.6555(3) 0.3023(2) 0.39488(12) 0.0217(7) Uani 1 d . . .
H143 H 0.7162 0.3325 0.3857 0.026 Uiso 1 calc R . .
C144 C 0.6782(3) 0.5132(2) 0.16532(12) 0.0224(7) Uani 1 d . . .
C145 C 0.5636(3) 0.5122(2) 0.14642(13) 0.0319(8) Uani 1 d . . .
H14A H 0.5709 0.5232 0.1106 0.048 Uiso 1 calc R . .
H14B H 0.5031 0.5570 0.1614 0.048 Uiso 1 calc R . .
H14C H 0.5435 0.4559 0.1552 0.048 Uiso 1 calc R . .
C146 C 0.7748(3) 0.4447(2) 0.14039(13) 0.0279(8) Uani 1 d . . .
H14D H 0.8479 0.4455 0.1525 0.042 Uiso 1 calc R . .
H14E H 0.7814 0.4577 0.1047 0.042 Uiso 1 calc R . .
H14F H 0.7563 0.3877 0.1482 0.042 Uiso 1 calc R . .
C147 C 0.7084(3) 0.6017(2) 0.15020(13) 0.0293(8) Uani 1 d . . .
H14G H 0.7816 0.6036 0.1619 0.044 Uiso 1 calc R . .
H14H H 0.6476 0.6466 0.1647 0.044 Uiso 1 calc R . .
H14I H 0.7153 0.6113 0.1143 0.044 Uiso 1 calc R . .
C148 C 0.6727(3) 0.6143(2) 0.33598(13) 0.0253(7) Uani 1 d . . .
C149 C 0.5950(3) 0.7004(2) 0.32234(14) 0.0326(8) Uani 1 d . . .
H14J H 0.6103 0.7153 0.2871 0.049 Uiso 1 calc R . .
H14K H 0.6105 0.7452 0.3409 0.049 Uiso 1 calc R . .
H14L H 0.5143 0.6958 0.3303 0.049 Uiso 1 calc R . .
C150 C 0.7992(3) 0.6236(3) 0.32511(17) 0.0422(10) Uani 1 d . . .
H15D H 0.8498 0.5688 0.3337 0.063 Uiso 1 calc R . .
H15E H 0.8121 0.6682 0.3446 0.063 Uiso 1 calc R . .
H15F H 0.8161 0.6398 0.2901 0.063 Uiso 1 calc R . .
C151 C 0.6473(4) 0.5921(2) 0.39133(14) 0.0377(10) Uani 1 d . . .
H15G H 0.6966 0.5371 0.4006 0.057 Uiso 1 calc R . .
H15H H 0.5664 0.5878 0.3990 0.057 Uiso 1 calc R . .
H15I H 0.6626 0.6374 0.4097 0.057 Uiso 1 calc R . .
C152 C 0.5359(3) 0.1799(2) 0.51032(12) 0.0227(7) Uani 1 d . . .
C153 C 0.5862(3) 0.2243(2) 0.54684(12) 0.0294(8) Uani 1 d . . .
H15J H 0.6681 0.2220 0.5363 0.044 Uiso 1 calc R . .
H15K H 0.5770 0.1949 0.5796 0.044 Uiso 1 calc R . .
H15L H 0.5457 0.2845 0.5479 0.044 Uiso 1 calc R . .
C154 C 0.4082(3) 0.1846(3) 0.52780(13) 0.0361(9) Uani 1 d . . .
H15M H 0.3743 0.1566 0.5049 0.054 Uiso 1 calc R . .
H15N H 0.3686 0.2449 0.5291 0.054 Uiso 1 calc R . .
H15O H 0.3999 0.1552 0.5606 0.054 Uiso 1 calc R . .
C155 C 0.5980(4) 0.0850(2) 0.51003(13) 0.0322(8) Uani 1 d . . .
H15P H 0.6798 0.0815 0.4989 0.048 Uiso 1 calc R . .
H15Q H 0.5644 0.0556 0.4877 0.048 Uiso 1 calc R . .
H15R H 0.5892 0.0573 0.5433 0.048 Uiso 1 calc R . .
O40 O 0.44623(19) 0.24814(15) 0.25340(8) 0.0219(5) Uani 1 d . . .
C60 C 0.5796(5) 0.0638(4) 0.0590(2) 0.050(3) Uani 0.50 d PD . .
H60A H 0.5739 0.0233 0.0884 0.060 Uiso 0.50 calc PR . .
H60B H 0.5935 0.1176 0.0700 0.060 Uiso 0.50 calc PR . .
Cl61 Cl 0.6961(3) 0.0202(3) 0.01921(17) 0.1086(13) Uani 0.50 d PD . .
Cl62 Cl 0.4537(3) 0.0856(3) 0.03551(14) 0.0925(11) Uani 0.50 d PD . .
C70 C 0.2996(4) 0.4268(3) 0.44847(18) 0.0697(17) Uani 1 d D . .
H70A H 0.3297 0.3643 0.4462 0.084 Uiso 1 calc R . .
H70B H 0.2828 0.4521 0.4153 0.084 Uiso 1 calc R . .
Cl71 Cl 0.40308(15) 0.47247(14) 0.46746(7) 0.0970(6) Uani 1 d D . .
Cl72 Cl 0.1737(2) 0.44264(19) 0.48832(7) 0.1267(9) Uani 1 d D . .
C80 C 0.9356(6) 0.2254(4) 0.2674(2) 0.112(5) Uani 0.80 d PD A 1
H80A H 0.8663 0.2025 0.2806 0.134 Uiso 0.80 calc PR A 1
H80B H 1.0033 0.1869 0.2801 0.134 Uiso 0.80 calc PR A 1
Cl81 Cl 0.92205(14) 0.32993(12) 0.28594(7) 0.0663(5) Uani 0.80 d PD A 1
Cl82 Cl 0.95219(17) 0.22946(18) 0.20163(10) 0.0913(7) Uani 0.80 d PD A 1
C85 C 0.950(4) 0.2809(9) 0.2444(5) 0.118(14) Uiso 0.20 d PD B 2
H85A H 1.0208 0.3042 0.2380 0.142 Uiso 0.20 calc PR B 2
H85B H 0.8881 0.3212 0.2284 0.142 Uiso 0.20 calc PR B 2
Cl86 Cl 0.9097(8) 0.2685(6) 0.3070(3) 0.078(2) Uiso 0.20 d PD B 2
Cl87 Cl 0.9725(7) 0.1803(5) 0.2216(3) 0.067(2) Uiso 0.20 d PD B 2
Cl91 Cl 1.0487(8) 0.0539(6) 0.0632(3) 0.120(3) Uiso 0.25 d PD . 2
Cl92 Cl 1.0036(11) -0.0522(8) -0.0074(4) 0.159(4) Uiso 0.25 d PD . 2

loop_
_atom_site_aniso_label
_atom_site_aniso_U_11
_atom_site_aniso_U_22
_atom_site_aniso_U_33
_atom_site_aniso_U_23
_atom_site_aniso_U_13
_atom_site_aniso_U_12
Fe1 0.0189(2) 0.0138(2) 0.0143(2) 0.00132(16) -0.00434(17) -0.00382(17)
O1 0.0272(12) 0.0162(11) 0.0178(11) -0.0004(9) 0.0003(9) -0.0064(9)
C1 0.0208(16) 0.0183(16) 0.0194(15) 0.0008(12) -0.0034(13) -0.0057(12)
C2 0.0202(16) 0.0189(16) 0.0212(15) 0.0028(12) -0.0045(13) -0.0054(12)
C3 0.0275(18) 0.0221(17) 0.0233(16) 0.0041(13) -0.0029(14) -0.0101(14)
C4 0.0308(19) 0.0284(19) 0.0191(16) -0.0008(14) 0.0006(14) -0.0082(15)
C5 0.0325(19) 0.0230(17) 0.0178(15) -0.0025(13) -0.0011(14) -0.0061(14)
C6 0.0187(16) 0.0192(16) 0.0199(15) 0.0021(12) -0.0050(13) -0.0029(12)
N7 0.0202(13) 0.0139(13) 0.0197(13) -0.0004(10) -0.0027(11) -0.0037(10)
C8 0.0246(16) 0.0190(16) 0.0150(14) 0.0010(12) -0.0040(13) -0.0058(13)
C9 0.0196(16) 0.0210(17) 0.0265(17) 0.0005(13) -0.0048(14) -0.0046(13)
C10 0.0224(17) 0.0211(17) 0.0271(17) -0.0028(13) -0.0053(14) -0.0009(13)
C11 0.0227(16) 0.0181(16) 0.0249(16) -0.0005(13) -0.0110(14) -0.0025(13)
C12 0.0243(17) 0.0198(17) 0.0243(16) -0.0006(13) -0.0030(14) -0.0068(13)
C13 0.0219(16) 0.0151(15) 0.0240(16) -0.0016(12) -0.0045(13) -0.0014(12)
C14 0.0272(18) 0.0158(16) 0.0247(16) 0.0017(13) -0.0011(14) -0.0082(13)
C15 0.041(2) 0.0182(17) 0.0314(19) 0.0039(14) -0.0026(16) -0.0106(15)
C16 0.042(2) 0.0230(18) 0.0276(18) -0.0025(14) -0.0025(16) -0.0139(16)
C17 0.033(2) 0.0197(18) 0.0348(19) 0.0001(15) 0.0017(16) -0.0005(15)
C18 0.044(2) 0.039(2) 0.0207(17) -0.0023(16) 0.0073(16) -0.0156(18)
C19 0.032(2) 0.052(3) 0.036(2) -0.0014(19) 0.0090(18) -0.0033(19)
C20 0.036(3) 0.179(7) 0.022(2) 0.004(3) -0.004(2) -0.027(3)
C21 0.091(4) 0.052(3) 0.050(3) -0.021(2) 0.039(3) -0.029(3)
C22 0.0270(18) 0.0162(16) 0.0358(19) -0.0027(14) -0.0089(15) -0.0026(13)
C23 0.107(4) 0.022(2) 0.042(3) 0.0008(18) -0.007(3) -0.012(2)
C24 0.051(3) 0.025(2) 0.057(3) -0.0086(19) -0.022(2) -0.0064(18)
C25 0.037(2) 0.023(2) 0.132(5) -0.028(3) -0.008(3) -0.0003(18)
O31 0.0278(12) 0.0164(11) 0.0162(10) 0.0003(8) -0.0068(9) -0.0030(9)
C31 0.0203(16) 0.0182(16) 0.0190(15) 0.0016(12) -0.0036(13) -0.0041(12)
C32 0.0195(16) 0.0184(16) 0.0175(14) 0.0016(12) -0.0033(12) -0.0030(12)
C33 0.0215(16) 0.0229(17) 0.0206(15) 0.0040(13) -0.0058(13) -0.0033(13)
C34 0.0294(18) 0.0259(18) 0.0191(16) 0.0009(13) -0.0087(14) -0.0027(14)
C35 0.0348(19) 0.0225(17) 0.0192(16) -0.0005(13) -0.0097(15) -0.0025(14)
C36 0.0230(16) 0.0184(16) 0.0205(15) 0.0006(12) -0.0054(13) -0.0050(13)
N37 0.0213(14) 0.0167(13) 0.0172(12) 0.0010(10) -0.0061(11) -0.0032(11)
C38 0.0235(16) 0.0190(16) 0.0152(14) -0.0012(12) -0.0034(13) -0.0028(13)
C39 0.0238(17) 0.0207(17) 0.0275(17) -0.0017(13) -0.0110(14) -0.0005(13)
C40 0.0261(18) 0.0244(18) 0.0282(17) -0.0058(14) -0.0079(15) -0.0078(14)
C41 0.0273(18) 0.0191(17) 0.0220(16) -0.0022(13) -0.0036(14) -0.0030(13)
C42 0.0231(17) 0.0245(18) 0.0282(18) -0.0001(14) -0.0075(14) -0.0003(14)
C43 0.0254(17) 0.0210(17) 0.0222(16) -0.0028(13) -0.0056(14) -0.0058(13)
C44 0.0301(18) 0.0173(16) 0.0195(15) 0.0024(13) -0.0060(14) -0.0010(13)
C45 0.0333(19) 0.0169(16) 0.0264(17) 0.0040(13) -0.0046(15) 0.0003(14)
C46 0.037(2) 0.0203(17) 0.0302(18) 0.0015(14) -0.0109(16) -0.0084(15)
C47 0.036(2) 0.0239(18) 0.0223(17) 0.0002(14) -0.0030(15) 0.0008(15)
C48 0.046(2) 0.032(2) 0.0209(17) -0.0007(15) -0.0168(16) -0.0047(17)
C49 0.051(3) 0.086(4) 0.0181(18) 0.002(2) -0.0056(18) -0.023(3)
C50 0.049(3) 0.124(5) 0.027(2) -0.004(3) -0.010(2) -0.048(3)
C51 0.205(8) 0.051(3) 0.050(3) -0.026(3) -0.080(4) 0.035(4)
C52 0.032(2) 0.0224(18) 0.0318(19) -0.0057(15) -0.0093(16) 0.0021(15)
C53 0.065(3) 0.026(2) 0.029(2) -0.0039(16) 0.001(2) 0.0114(19)
C54 0.053(3) 0.019(2) 0.093(4) -0.017(2) -0.034(3) -0.0035(19)
C55 0.037(2) 0.0203(18) 0.0314(19) 0.0002(14) -0.0003(16) -0.0014(15)
Fe2 0.0185(2) 0.0138(2) 0.0162(2) 0.00068(16) -0.00419(17) -0.00306(17)
O101 0.0274(12) 0.0151(11) 0.0192(11) 0.0010(9) -0.0044(10) 0.0000(9)
C101 0.0169(15) 0.0184(16) 0.0234(16) 0.0000(13) -0.0036(13) -0.0042(12)
C102 0.0190(16) 0.0200(16) 0.0262(17) 0.0006(13) -0.0059(13) -0.0030(13)
C103 0.0235(17) 0.0188(17) 0.0318(18) 0.0003(14) -0.0076(15) -0.0005(13)
C104 0.0235(17) 0.0239(18) 0.0292(18) -0.0040(14) -0.0016(14) -0.0031(14)
C105 0.0254(17) 0.0242(18) 0.0235(16) -0.0024(14) -0.0022(14) -0.0049(14)
C106 0.0206(16) 0.0204(16) 0.0219(16) 0.0007(13) -0.0041(13) -0.0050(13)
N107 0.0186(13) 0.0192(14) 0.0185(13) 0.0016(10) -0.0026(11) -0.0047(11)
C108 0.0227(16) 0.0192(16) 0.0204(15) -0.0009(12) -0.0038(13) -0.0081(13)
C109 0.0224(17) 0.0277(18) 0.0234(16) 0.0007(14) -0.0005(14) -0.0055(14)
C110 0.0290(19) 0.033(2) 0.0207(16) -0.0007(14) 0.0002(14) -0.0117(15)
C111 0.0351(19) 0.0277(18) 0.0177(15) 0.0019(13) -0.0058(14) -0.0161(15)
C112 0.0305(19) 0.0234(18) 0.0256(17) 0.0003(14) -0.0098(15) -0.0035(14)
C113 0.0257(17) 0.0242(17) 0.0214(16) 0.0001(13) -0.0032(14) -0.0068(14)
C114 0.0257(17) 0.0182(16) 0.0254(17) 0.0055(13) -0.0092(14) -0.0004(13)
C115 0.034(2) 0.0272(19) 0.0264(17) 0.0039(14) -0.0124(16) -0.0043(15)
C116 0.0285(19) 0.030(2) 0.0277(18) 0.0091(15) -0.0043(15) -0.0038(15)
C117 0.038(2) 0.0248(19) 0.0299(19) 0.0068(15) -0.0113(17) 0.0016(16)
C118 0.034(2) 0.0234(19) 0.040(2) -0.0089(16) -0.0002(17) 0.0019(15)
C119 0.091(4) 0.040(3) 0.044(3) -0.016(2) 0.009(3) 0.009(3)
C120 0.029(2) 0.040(3) 0.081(3) -0.030(2) 0.003(2) -0.0014(18)
C121 0.041(2) 0.028(2) 0.068(3) -0.021(2) -0.001(2) -0.0071(18)
C122 0.043(2) 0.034(2) 0.0175(16) 0.0059(14) -0.0092(15) -0.0177(17)
C123 0.055(3) 0.080(4) 0.028(2) 0.017(2) -0.020(2) -0.029(3)
C124 0.063(3) 0.051(3) 0.0209(18) 0.0030(18) -0.0042(19) -0.018(2)
C125 0.076(3) 0.035(2) 0.027(2) 0.0105(17) -0.011(2) -0.020(2)
O131 0.0293(12) 0.0175(11) 0.0152(10) 0.0011(9) -0.0039(9) -0.0076(9)
C131 0.0164(15) 0.0178(16) 0.0205(15) 0.0002(12) -0.0040(12) -0.0023(12)
C132 0.0165(15) 0.0188(16) 0.0218(16) 0.0016(12) -0.0017(13) -0.0020(12)
C133 0.0215(16) 0.0162(16) 0.0262(17) 0.0011(13) -0.0041(14) -0.0056(12)
C134 0.0192(16) 0.0179(16) 0.0237(16) -0.0012(13) -0.0050(13) -0.0016(12)
C135 0.0231(16) 0.0206(16) 0.0188(15) 0.0001(13) -0.0049(13) -0.0036(13)
C136 0.0165(15) 0.0170(15) 0.0203(15) 0.0004(12) -0.0045(12) -0.0031(12)
N137 0.0194(13) 0.0189(14) 0.0187(13) 0.0021(10) -0.0051(11) -0.0041(11)
C138 0.0227(16) 0.0150(15) 0.0163(14) -0.0001(12) -0.0028(12) -0.0036(12)
C139 0.0250(17) 0.0202(16) 0.0198(15) -0.0004(12) -0.0071(13) -0.0082(13)
C140 0.0228(17) 0.0221(17) 0.0251(17) 0.0001(13) -0.0037(14) -0.0093(13)
C141 0.0221(16) 0.0183(16) 0.0166(15) 0.0003(12) -0.0035(13) -0.0023(12)
C142 0.0244(17) 0.0277(18) 0.0204(16) 0.0008(13) -0.0099(14) -0.0087(14)
C143 0.0216(16) 0.0235(17) 0.0216(16) 0.0018(13) -0.0043(13) -0.0087(13)
C144 0.0287(18) 0.0165(16) 0.0203(16) 0.0018(12) -0.0007(14) -0.0036(13)
C145 0.037(2) 0.033(2) 0.0245(18) 0.0055(15) -0.0075(16) -0.0069(16)
C146 0.034(2) 0.0213(17) 0.0263(17) -0.0017(14) 0.0042(15) -0.0056(15)
C147 0.041(2) 0.0171(17) 0.0255(17) 0.0027(14) 0.0083(16) -0.0046(15)
C148 0.0312(19) 0.0187(17) 0.0283(17) -0.0068(14) -0.0088(15) -0.0047(14)
C149 0.041(2) 0.0209(18) 0.035(2) -0.0056(15) -0.0067(17) -0.0015(16)
C150 0.032(2) 0.043(2) 0.058(3) -0.019(2) -0.007(2) -0.0126(18)
C151 0.064(3) 0.0239(19) 0.0302(19) -0.0063(15) -0.0149(19) -0.0129(19)
C152 0.0244(17) 0.0254(18) 0.0179(15) 0.0031(13) -0.0023(13) -0.0065(14)
C153 0.035(2) 0.035(2) 0.0188(16) 0.0005(14) -0.0062(15) -0.0061(16)
C154 0.032(2) 0.054(3) 0.0229(18) 0.0076(17) -0.0005(16) -0.0154(18)
C155 0.045(2) 0.0248(19) 0.0255(18) 0.0076(14) -0.0051(17) -0.0069(16)
O40 0.0157(11) 0.0257(12) 0.0251(11) -0.0048(9) -0.0049(9) -0.0028(9)
C60 0.123(9) 0.033(4) 0.014(3) 0.005(3) -0.010(4) -0.061(5)
Cl61 0.078(2) 0.115(3) 0.130(3) -0.047(3) -0.013(2) 0.005(2)
Cl62 0.069(2) 0.112(3) 0.087(2) -0.020(2) 0.0091(18) -0.0035(19)
C70 0.108(5) 0.042(3) 0.053(3) -0.010(2) -0.030(3) 0.013(3)
Cl71 0.0723(11) 0.1373(17) 0.0800(11) 0.0223(11) -0.0199(9) -0.0246(11)
Cl72 0.1183(17) 0.221(3) 0.0693(11) -0.0085(14) -0.0123(11) -0.0961(18)
C80 0.072(5) 0.059(5) 0.226(12) 0.073(6) -0.104(7) -0.045(4)
Cl81 0.0463(9) 0.0710(11) 0.0855(12) -0.0074(10) -0.0230(9) -0.0104(8)
Cl82 0.0540(11) 0.1002(18) 0.125(2) -0.0488(16) -0.0014(12) -0.0140(11)

loop_
_atom_type_symbol
_atom_type_description
_atom_type_scat_dispersion_real
_atom_type_scat_dispersion_imag
_atom_type_scat_source
C C 0.0033 0.0016 'International Tables Vol C Tables 4.2.6.8 and 6.1.1.4'
H H 0.0000 0.0000 'International Tables Vol C Tables 4.2.6.8 and 6.1.1.4'
N N 0.0061 0.0033 'International Tables Vol C Tables 4.2.6.8 and 6.1.1.4'
O O 0.0106 0.0060 'International Tables Vol C Tables 4.2.6.8 and 6.1.1.4'
Fe Fe 0.3463 0.8444 'International Tables Vol C Tables 4.2.6.8 and 6.1.1.4'
Cl Cl 0.1484 0.1585 'International Tables Vol C Tables 4.2.6.8 and 6.1.1.4'

loop_
_geom_angle_atom_site_label_1
_geom_angle_atom_site_label_2
_geom_angle_atom_site_label_3
_geom_angle
_geom_angle_site_symmetry_1
_geom_angle_site_symmetry_3
_geom_angle_publ_flag
O40 Fe1 O31 112.40(10) . . ?
O40 Fe1 O1 110.92(10) . . ?
O31 Fe1 O1 136.68(10) . . ?
O40 Fe1 N37 106.84(11) . . ?
O31 Fe1 N37 78.84(10) . . ?
O1 Fe1 N37 88.94(10) . . ?
O40 Fe1 N7 105.10(10) . . ?
O31 Fe1 N7 90.04(10) . . ?
O1 Fe1 N7 78.76(10) . . ?
N37 Fe1 N7 148.04(11) . . ?
C1 O1 Fe1 116.9(2) . . ?
O1 C1 C2 122.6(3) . . ?
O1 C1 C6 117.3(3) . . ?
C2 C1 C6 120.1(3) . . ?
C3 C2 C1 116.6(3) . . ?
C3 C2 C14 123.4(3) . . ?
C1 C2 C14 120.0(3) . . ?
C2 C3 C4 124.5(3) . . ?
C5 C4 C3 119.0(3) . . ?
C5 C4 C18 122.4(3) . . ?
C3 C4 C18 118.6(3) . . ?
C4 C5 C6 119.9(3) . . ?
N7 C6 C5 127.9(3) . . ?
N7 C6 C1 112.2(3) . . ?
C5 C6 C1 119.8(3) . . ?
C6 N7 C8 124.3(3) . . ?
C6 N7 Fe1 114.6(2) . . ?
C8 N7 Fe1 121.1(2) . . ?
C9 C8 C13 118.5(3) . . ?
C9 C8 N7 124.7(3) . . ?
C13 C8 N7 116.6(3) . . ?
C10 C9 C8 120.3(3) . . ?
C9 C10 C11 121.9(3) . . ?
C10 C11 C12 117.2(3) . . ?
C10 C11 C22 122.7(3) . . ?
C12 C11 C22 120.1(3) . . ?
C13 C12 C11 121.4(3) . . ?
C12 C13 C8 120.8(3) . . ?
C2 C14 C17 109.4(3) . . ?
C2 C14 C15 110.6(3) . . ?
C17 C14 C15 107.8(3) . . ?
C2 C14 C16 110.9(3) . . ?
C17 C14 C16 110.1(3) . . ?
C15 C14 C16 108.0(3) . . ?
C20 C18 C19 107.9(4) . . ?
C20 C18 C4 109.0(3) . . ?
C19 C18 C4 110.3(3) . . ?
C20 C18 C21 113.1(4) . . ?
C19 C18 C21 105.2(4) . . ?
C4 C18 C21 111.3(3) . . ?
C23 C22 C25 109.3(4) . . ?
C23 C22 C11 109.8(3) . . ?
C25 C22 C11 112.3(3) . . ?
C23 C22 C24 109.7(4) . . ?
C25 C22 C24 107.5(4) . . ?
C11 C22 C24 108.4(3) . . ?
C31 O31 Fe1 117.0(2) . . ?
O31 C31 C32 123.0(3) . . ?
O31 C31 C36 116.6(3) . . ?
C32 C31 C36 120.3(3) . . ?
C33 C32 C31 116.3(3) . . ?
C33 C32 C44 123.2(3) . . ?
C31 C32 C44 120.5(3) . . ?
C32 C33 C34 124.5(3) . . ?
C35 C34 C33 119.4(3) . . ?
C35 C34 C48 122.4(3) . . ?
C33 C34 C48 118.2(3) . . ?
C34 C35 C36 119.9(3) . . ?
N37 C36 C35 127.6(3) . . ?
N37 C36 C31 112.8(3) . . ?
C35 C36 C31 119.5(3) . . ?
C36 N37 C38 123.7(3) . . ?
C36 N37 Fe1 114.7(2) . . ?
C38 N37 Fe1 121.56(19) . . ?
C39 C38 C43 119.0(3) . . ?
C39 C38 N37 123.3(3) . . ?
C43 C38 N37 117.4(3) . . ?
C38 C39 C40 119.6(3) . . ?
C41 C40 C39 122.1(3) . . ?
C40 C41 C42 116.9(3) . . ?
C40 C41 C52 123.1(3) . . ?
C42 C41 C52 120.0(3) . . ?
C43 C42 C41 121.8(3) . . ?
C42 C43 C38 120.4(3) . . ?
C32 C44 C46 109.1(3) . . ?
C32 C44 C45 111.1(3) . . ?
C46 C44 C45 107.9(3) . . ?
C32 C44 C47 111.0(3) . . ?
C46 C44 C47 109.6(3) . . ?
C45 C44 C47 108.0(3) . . ?
C51 C48 C49 106.9(4) . . ?
C51 C48 C50 111.4(5) . . ?
C49 C48 C50 107.2(4) . . ?
C51 C48 C34 112.3(3) . . ?
C49 C48 C34 110.8(3) . . ?
C50 C48 C34 108.1(3) . . ?
C41 C52 C54 112.0(3) . . ?
C41 C52 C55 110.0(3) . . ?
C54 C52 C55 107.1(3) . . ?
C41 C52 C53 108.1(3) . . ?
C54 C52 C53 110.1(4) . . ?
C55 C52 C53 109.6(3) . . ?
O40 Fe2 O131 112.34(10) . . ?
O40 Fe2 O101 111.18(10) . . ?
O131 Fe2 O101 136.47(10) . . ?
O40 Fe2 N107 103.33(10) . . ?
O131 Fe2 N107 91.61(10) . . ?
O101 Fe2 N107 78.80(10) . . ?
O40 Fe2 N137 105.46(11) . . ?
O131 Fe2 N137 78.68(10) . . ?
O101 Fe2 N137 89.64(10) . . ?
N107 Fe2 N137 151.19(11) . . ?
C101 O101 Fe2 116.84(19) . . ?
O101 C101 C102 122.7(3) . . ?
O101 C101 C106 117.1(3) . . ?
C102 C101 C106 120.2(3) . . ?
C103 C102 C101 116.6(3) . . ?
C103 C102 C114 123.2(3) . . ?
C101 C102 C114 120.1(3) . . ?
C102 C103 C104 124.6(3) . . ?
C105 C104 C103 119.0(3) . . ?
C105 C104 C118 123.3(3) . . ?
C103 C104 C118 117.7(3) . . ?
C104 C105 C106 120.0(3) . . ?
N107 C106 C105 128.0(3) . . ?
N107 C106 C101 112.4(3) . . ?
C105 C106 C101 119.5(3) . . ?
C106 N107 C108 123.7(3) . . ?
C106 N107 Fe2 114.0(2) . . ?
C108 N107 Fe2 122.3(2) . . ?
C109 C108 C113 118.7(3) . . ?
C109 C108 N107 124.1(3) . . ?
C113 C108 N107 117.0(3) . . ?
C108 C109 C110 120.1(3) . . ?
C111 C110 C109 121.9(3) . . ?
C110 C111 C112 117.2(3) . . ?
C110 C111 C122 121.8(3) . . ?
C112 C111 C122 120.9(3) . . ?
C113 C112 C111 121.8(3) . . ?
C112 C113 C108 120.2(3) . . ?
C117 C114 C116 107.9(3) . . ?
C117 C114 C115 108.2(3) . . ?
C116 C114 C115 109.6(3) . . ?
C117 C114 C102 111.5(3) . . ?
C116 C114 C102 108.2(3) . . ?
C115 C114 C102 111.3(3) . . ?
C120 C118 C121 109.7(3) . . ?
C120 C118 C104 109.0(3) . . ?
C121 C118 C104 109.9(3) . . ?
C120 C118 C119 109.3(4) . . ?
C121 C118 C119 107.3(4) . . ?
C104 C118 C119 111.6(3) . . ?
C124 C122 C125 108.7(3) . . ?
C124 C122 C123 108.3(3) . . ?
C125 C122 C123 109.7(4) . . ?
C124 C122 C111 111.6(3) . . ?
C125 C122 C111 108.3(3) . . ?
C123 C122 C111 110.3(3) . . ?
C131 O131 Fe2 117.38(19) . . ?
O131 C131 C132 122.9(3) . . ?
O131 C131 C136 117.4(3) . . ?
C132 C131 C136 119.7(3) . . ?
C133 C132 C131 117.1(3) . . ?
C133 C132 C144 122.9(3) . . ?
C131 C132 C144 120.0(3) . . ?
C132 C133 C134 124.0(3) . . ?
C135 C134 C133 119.0(3) . . ?
C135 C134 C148 122.5(3) . . ?
C133 C134 C148 118.4(3) . . ?
C134 C135 C136 120.1(3) . . ?
N137 C136 C135 128.0(3) . . ?
N137 C136 C131 112.0(3) . . ?
C135 C136 C131 119.9(3) . . ?
C136 N137 C138 122.9(3) . . ?
C136 N137 Fe2 114.4(2) . . ?
C138 N137 Fe2 122.6(2) . . ?
C143 C138 C139 118.2(3) . . ?
C143 C138 N137 123.9(3) . . ?
C139 C138 N137 117.7(3) . . ?
C140 C139 C138 120.4(3) . . ?
C139 C140 C141 121.6(3) . . ?
C142 C141 C140 117.1(3) . . ?
C142 C141 C152 122.1(3) . . ?
C140 C141 C152 120.7(3) . . ?
C141 C142 C143 122.1(3) . . ?
C142 C143 C138 120.5(3) . . ?
C132 C144 C145 109.2(3) . . ?
C132 C144 C147 111.1(3) . . ?
C145 C144 C147 108.2(3) . . ?
C132 C144 C146 111.1(3) . . ?
C145 C144 C146 109.6(3) . . ?
C147 C144 C146 107.5(3) . . ?
C149 C148 C134 111.0(3) . . ?
C149 C148 C151 108.6(3) . . ?
C134 C148 C151 111.9(3) . . ?
C149 C148 C150 108.8(3) . . ?
C134 C148 C150 108.0(3) . . ?
C151 C148 C150 108.4(3) . . ?
C154 C152 C153 108.1(3) . . ?
C154 C152 C141 110.7(3) . . ?
C153 C152 C141 111.6(3) . . ?
C154 C152 C155 109.1(3) . . ?
C153 C152 C155 108.9(3) . . ?
C141 C152 C155 108.3(3) . . ?
Fe2 O40 Fe1 175.21(15) . . ?
Cl62 C60 Cl61 114.7(4) . . ?
Cl71 C70 Cl72 111.9(3) . . ?
Cl81 C80 Cl82 108.8(3) . . ?
Cl86 C85 Cl87 107.3(7) . . ?
Cl91 Cl92 Cl92 111.5(11) 2_755 2_755 ?

loop_
_geom_bond_atom_site_label_1
_geom_bond_atom_site_label_2
_geom_bond_distance
_geom_bond_site_symmetry_2
_geom_bond_publ_flag
Fe1 O40 1.776(2) . ?
Fe1 O31 1.968(2) . ?
Fe1 O1 1.970(2) . ?
Fe1 N37 2.051(3) . ?
Fe1 N7 2.057(3) . ?
O1 C1 1.296(4) . ?
C1 C2 1.434(4) . ?
C1 C6 1.447(5) . ?
C2 C3 1.375(5) . ?
C2 C14 1.527(5) . ?
C3 C4 1.426(5) . ?
C4 C5 1.374(5) . ?
C4 C18 1.538(5) . ?
C5 C6 1.422(4) . ?
C6 N7 1.348(4) . ?
N7 C8 1.412(4) . ?
C8 C9 1.391(5) . ?
C8 C13 1.397(4) . ?
C9 C10 1.390(5) . ?
C10 C11 1.392(5) . ?
C11 C12 1.403(5) . ?
C11 C22 1.526(5) . ?
C12 C13 1.381(5) . ?
C14 C17 1.535(5) . ?
C14 C15 1.537(4) . ?
C14 C16 1.544(5) . ?
C18 C20 1.521(6) . ?
C18 C19 1.525(6) . ?
C18 C21 1.547(6) . ?
C22 C23 1.522(6) . ?
C22 C25 1.526(5) . ?
C22 C24 1.534(5) . ?
O31 C31 1.300(4) . ?
C31 C32 1.431(4) . ?
C31 C36 1.448(5) . ?
C32 C33 1.383(4) . ?
C32 C44 1.529(5) . ?
C33 C34 1.421(5) . ?
C34 C35 1.364(5) . ?
C34 C48 1.534(4) . ?
C35 C36 1.428(4) . ?
C36 N37 1.340(4) . ?
N37 C38 1.417(4) . ?
C38 C39 1.391(5) . ?
C38 C43 1.395(5) . ?
C39 C40 1.392(5) . ?
C40 C41 1.391(5) . ?
C41 C42 1.399(5) . ?
C41 C52 1.529(5) . ?
C42 C43 1.376(5) . ?
C44 C46 1.532(5) . ?
C44 C45 1.535(4) . ?
C44 C47 1.546(5) . ?
C48 C51 1.519(6) . ?
C48 C49 1.525(6) . ?
C48 C50 1.529(6) . ?
C52 C54 1.530(5) . ?
C52 C55 1.539(5) . ?
C52 C53 1.540(5) . ?
Fe2 O40 1.775(2) . ?
Fe2 O131 1.958(2) . ?
Fe2 O101 1.961(2) . ?
Fe2 N107 2.066(3) . ?
Fe2 N137 2.069(3) . ?
O101 C101 1.299(4) . ?
C101 C102 1.425(4) . ?
C101 C106 1.450(4) . ?
C102 C103 1.373(5) . ?
C102 C114 1.539(5) . ?
C103 C104 1.426(5) . ?
C104 C105 1.367(5) . ?
C104 C118 1.538(5) . ?
C105 C106 1.425(5) . ?
C106 N107 1.349(4) . ?
N107 C108 1.413(4) . ?
C108 C109 1.392(5) . ?
C108 C113 1.396(5) . ?
C109 C110 1.392(5) . ?
C110 C111 1.390(5) . ?
C111 C112 1.394(5) . ?
C111 C122 1.543(4) . ?
C112 C113 1.387(5) . ?
C114 C117 1.535(4) . ?
C114 C116 1.536(5) . ?
C114 C115 1.538(5) . ?
C118 C120 1.516(6) . ?
C118 C121 1.535(6) . ?
C118 C119 1.543(6) . ?
C122 C124 1.531(6) . ?
C122 C125 1.532(5) . ?
C122 C123 1.537(5) . ?
O131 C131 1.292(4) . ?
C131 C132 1.428(4) . ?
C131 C136 1.453(4) . ?
C132 C133 1.376(5) . ?
C132 C144 1.534(4) . ?
C133 C134 1.433(4) . ?
C134 C135 1.367(4) . ?
C134 C148 1.536(5) . ?
C135 C136 1.418(4) . ?
C136 N137 1.345(4) . ?
N137 C138 1.415(4) . ?
C138 C143 1.392(4) . ?
C138 C139 1.401(4) . ?
C139 C140 1.388(4) . ?
C140 C141 1.401(4) . ?
C141 C142 1.387(5) . ?
C141 C152 1.537(4) . ?
C142 C143 1.388(4) . ?
C144 C145 1.535(5) . ?
C144 C147 1.538(4) . ?
C144 C146 1.549(5) . ?
C148 C149 1.530(5) . ?
C148 C151 1.537(5) . ?
C148 C150 1.542(5) . ?
C152 C154 1.531(5) . ?
C152 C153 1.536(5) . ?
C152 C155 1.538(5) . ?
C60 Cl62 1.675(6) . ?
C60 Cl61 1.722(6) . ?
C70 Cl71 1.724(5) . ?
C70 Cl72 1.732(5) . ?
C80 Cl81 1.760(5) . ?
C80 Cl82 1.791(6) . ?
C85 Cl86 1.731(8) . ?
C85 Cl87 1.735(8) . ?
Cl91 Cl92 1.736(15) 2_755 ?
Cl92 Cl91 1.736(15) 2_755 ?
Cl92 Cl92 1.74(2) 2_755 ?
